data_4350085
loop_
_publ_author_name
'Yue, Cheng-Yang'
'Sun, Hai-Xiao'
'Liu, Quan-Xiu'
'Wang, Xin-Ming'
'Yuan, Zhao-Shuo'
'Wang, Juan'
'Wu, Jia-Hang'
'Hu, Bing'
'Lei, Xiao-Wu'

_publ_section_title
;
 Organic cation directed hybrid lead halides of zero-dimensional to
 two-dimensional structures with tunable photoluminescence properties
;
_journal_issue 10
_journal_name_full 'Inorganic Chemistry Frontiers'
_journal_page_first 2709
_journal_paper_doi 10.1039/C9QI00684B
_journal_volume 6
_journal_year 2019
_chemical_formula_moiety C14N6H38Pb3Br10
_chemical_formula_sum 'C14 H38 Br10 N6 Pb3'
_chemical_formula_weight 1711.17
_space_group_IT_number 14
_space_group_name_Hall '-P 2ybc'
_space_group_name_H-M_alt 'P 1 21/c 1'
_symmetry_cell_setting monoclinic
_symmetry_space_group_name_H-M 'P 1 21/c 1'
_atom_sites_solution_hydrogens geom
_atom_sites_solution_primary direct
_atom_sites_solution_secondary difmap
_audit_creation_method SHELXL-97
_audit_update_record
;
2019-03-10 deposited with the CCDC.	2019-08-09 downloaded from the CCDC.
;
_cell_angle_alpha 90.00
_cell_angle_beta 118.201(3)
_cell_angle_gamma 90.00
_cell_formula_units_Z 2
_cell_length_a 11.270(3)
_cell_length_b 15.861(4)
_cell_length_c 11.479(3)
_cell_measurement_reflns_used 7358
_cell_measurement_temperature 293(2)
_cell_measurement_theta_max 28.23
_cell_measurement_theta_min 2.19
_cell_volume 1808.3(8)
_computing_cell_refinement 'Bruker SAINT'
_computing_data_collection 'Bruker APEX2'
_computing_data_reduction 'Bruker SAINT'
_computing_molecular_graphics 'Bruker SHELXTL'
_computing_publication_material 'Bruker SHELXTL'
_computing_structure_refinement 'SHELXL-97 (Sheldrick, 2008)'
_computing_structure_solution 'SHELXS-97 (Sheldrick, 2008)'
_diffrn_ambient_temperature 293(2)
_diffrn_measured_fraction_theta_full 0.948
_diffrn_measured_fraction_theta_max 0.948
_diffrn_measurement_device_type 'Bruker APEX-II CCD'
_diffrn_measurement_method 'phi and omega scans'
_diffrn_radiation_monochromator graphite
_diffrn_radiation_source 'fine-focus sealed tube'
_diffrn_radiation_type MoK\a
_diffrn_radiation_wavelength 0.71073
_diffrn_reflns_av_R_equivalents 0.0608
_diffrn_reflns_av_sigmaI/netI 0.0978
_diffrn_reflns_limit_h_max 13
_diffrn_reflns_limit_h_min -13
_diffrn_reflns_limit_k_max 19
_diffrn_reflns_limit_k_min -18
_diffrn_reflns_limit_l_max 14
_diffrn_reflns_limit_l_min -11
_diffrn_reflns_number 6832
_diffrn_reflns_theta_full 26.05
_diffrn_reflns_theta_max 26.05
_diffrn_reflns_theta_min 3.26
_exptl_absorpt_coefficient_mu 24.997
_exptl_absorpt_correction_T_max 0.1173
_exptl_absorpt_correction_T_min 0.0821
_exptl_absorpt_correction_type multi-scan
_exptl_absorpt_process_details 'SADABS; Bruker, 2000'
_exptl_crystal_colour 'light yellow'
_exptl_crystal_density_diffrn 3.143
_exptl_crystal_density_method 'not measured'
_exptl_crystal_description block
_exptl_crystal_F_000 1520
_exptl_crystal_size_max 0.20
_exptl_crystal_size_mid 0.16
_exptl_crystal_size_min 0.15
_refine_diff_density_max 4.417
_refine_diff_density_min -3.935
_refine_diff_density_rms 0.455
_refine_ls_extinction_coef 0.00284(18)
_refine_ls_extinction_expression Fc^*^=kFc[1+0.001xFc^2^\l^3^/sin(2\q)]^-1/4^
_refine_ls_extinction_method SHELXL
_refine_ls_goodness_of_fit_ref 1.020
_refine_ls_hydrogen_treatment constr
_refine_ls_matrix_type full
_refine_ls_number_parameters 152
_refine_ls_number_reflns 3386
_refine_ls_number_restraints 0
_refine_ls_restrained_S_all 1.020
_refine_ls_R_factor_all 0.0676
_refine_ls_R_factor_gt 0.0578
_refine_ls_shift/su_max 0.004
_refine_ls_shift/su_mean 0.001
_refine_ls_structure_factor_coef Fsqd
_refine_ls_weighting_details 'calc w=1/[\s^2^(Fo^2^)+(0.0555P)^2^+0.0000P] where P=(Fo^2^+2Fc^2^)/3'
_refine_ls_weighting_scheme calc
_refine_ls_wR_factor_gt 0.1334
_refine_ls_wR_factor_ref 0.1350
_reflns_number_gt 2322
_reflns_number_total 3386
_reflns_threshold_expression >2sigma(I)
_cod_data_source_file c9qi00684b2.cif
_cod_data_source_block C14N6H38Pb3Br10
_cod_original_cell_volume 1808.2(9)
_cod_original_sg_symbol_H-M P2(1)/c
_cod_database_code 4350085

loop_
_symmetry_equiv_pos_as_xyz
'x, y, z'
'-x, y+1/2, -z+1/2'
'-x, -y, -z'
'x, -y-1/2, z-1/2'

loop_
_atom_site_label
_atom_site_type_symbol
_atom_site_fract_x
_atom_site_fract_y
_atom_site_fract_z
_atom_site_U_iso_or_equiv
_atom_site_adp_type
_atom_site_occupancy
_atom_site_symmetry_multiplicity
_atom_site_calc_flag
_atom_site_refinement_flags
Pb1 Pb 0.30147(5) 0.01144(4) 0.36685(5) 0.0286(2) Uani 1 1 d .
Pb2 Pb 0.0000 0.0000 0.0000 0.0273(2) Uani 1 2 d S
Br1 Br 0.54269(14) 0.13381(9) 0.45543(14) 0.0297(4) Uani 1 1 d .
Br2 Br 0.04246(16) -0.08928(10) 0.25140(15) 0.0371(4) Uani 1 1 d .
Br3 Br 0.11334(15) 0.14942(9) 0.18798(14) 0.0310(4) Uani 1 1 d .
Br4 Br 0.29015(18) 0.07644(11) 0.59409(16) 0.0422(5) Uani 1 1 d .
Br5 Br 0.29425(16) -0.03662(11) 0.09635(16) 0.0407(5) Uani 1 1 d .
N3 N 0.9448(9) 0.3081(6) 0.9121(10) 0.016(2) Uani 1 1 d .
H3A H 1.0194 0.3051 0.9910 0.020 Uiso 1 1 calc .
H3B H 0.9631 0.2843 0.8511 0.020 Uiso 1 1 calc .
N1 N 0.1928(12) 0.2679(7) 0.4567(11) 0.031(3) Uani 1 1 d .
H1A H 0.1234 0.2708 0.3756 0.046 Uiso 1 1 calc .
H1B H 0.1701 0.2915 0.5138 0.046 Uiso 1 1 calc .
H1C H 0.2147 0.2142 0.4785 0.046 Uiso 1 1 calc .
N2 N 0.6713(10) 0.3517(7) 0.7433(11) 0.021(3) Uani 1 1 d .
C7 C 0.3094(14) 0.3135(9) 0.4605(13) 0.027(3) Uani 1 1 d .
H7A H 0.2851 0.3717 0.4347 0.032 Uiso 1 1 calc .
H7B H 0.3344 0.2879 0.3984 0.032 Uiso 1 1 calc .
C6 C 0.4273(14) 0.3099(9) 0.5984(14) 0.025(3) Uani 1 1 d .
H6A H 0.4509 0.2515 0.6239 0.030 Uiso 1 1 calc .
H6B H 0.4016 0.3352 0.6601 0.030 Uiso 1 1 calc .
C5 C 0.7850(13) 0.3998(9) 0.7442(14) 0.025(3) Uani 1 1 d .
H5A H 0.7599 0.4586 0.7242 0.030 Uiso 1 1 calc .
H5B H 0.8055 0.3777 0.6770 0.030 Uiso 1 1 calc .
C4 C 0.5494(14) 0.3564(9) 0.6056(13) 0.027(3) Uani 1 1 d .
H4A H 0.5730 0.3321 0.5418 0.033 Uiso 1 1 calc .
H4B H 0.5259 0.4151 0.5821 0.033 Uiso 1 1 calc .
C3 C 0.9081(14) 0.3926(11) 0.8790(15) 0.038(4) Uani 1 1 d .
H3C H 0.9825 0.4231 0.8785 0.046 Uiso 1 1 calc .
H3D H 0.8890 0.4181 0.9452 0.046 Uiso 1 1 calc .
C2 C 0.8393(14) 0.2641(10) 0.9176(15) 0.034(4) Uani 1 1 d .
H2A H 0.8202 0.2901 0.9834 0.040 Uiso 1 1 calc .
H2B H 0.8675 0.2065 0.9451 0.040 Uiso 1 1 calc .
C1 C 0.7121(14) 0.2634(9) 0.7855(14) 0.029(4) Uani 1 1 d .
H1D H 0.7284 0.2342 0.7202 0.035 Uiso 1 1 calc .
H1E H 0.6408 0.2342 0.7938 0.035 Uiso 1 1 calc .

loop_
_atom_site_aniso_label
_atom_site_aniso_U_11
_atom_site_aniso_U_22
_atom_site_aniso_U_33
_atom_site_aniso_U_23
_atom_site_aniso_U_13
_atom_site_aniso_U_12
Pb1 0.0187(3) 0.0309(4) 0.0194(3) 0.0027(2) -0.0049(2) -0.0022(3)
Pb2 0.0205(4) 0.0292(5) 0.0172(4) -0.0012(3) -0.0034(3) -0.0025(4)
Br1 0.0205(8) 0.0326(9) 0.0262(8) 0.0026(7) 0.0030(6) 0.0022(7)
Br2 0.0306(9) 0.0391(10) 0.0279(9) -0.0017(7) 0.0027(7) -0.0140(8)
Br3 0.0301(8) 0.0276(9) 0.0201(8) 0.0020(6) -0.0007(6) 0.0019(7)
Br4 0.0443(10) 0.0419(11) 0.0338(10) 0.0012(8) 0.0131(8) -0.0016(8)
Br5 0.0314(9) 0.0479(11) 0.0376(10) -0.0044(8) 0.0120(7) 0.0006(8)
N3 -0.004(5) 0.011(6) 0.026(6) -0.007(5) -0.008(4) 0.001(4)
N1 0.022(7) 0.025(7) 0.026(7) -0.005(6) -0.005(5) 0.005(6)
N2 0.002(5) 0.026(7) 0.020(6) 0.007(5) -0.009(4) 0.007(5)
C7 0.016(7) 0.027(9) 0.020(8) -0.002(6) -0.005(6) 0.008(7)
C6 0.016(7) 0.025(9) 0.023(8) -0.006(6) 0.001(6) -0.002(7)
C5 0.013(7) 0.020(8) 0.035(9) -0.004(7) 0.007(6) -0.006(6)
C4 0.015(8) 0.032(9) 0.022(8) 0.002(6) -0.002(6) -0.001(7)
C3 0.006(7) 0.063(13) 0.031(9) -0.013(8) -0.003(6) -0.009(8)
C2 0.016(8) 0.031(9) 0.036(10) 0.017(8) -0.002(7) 0.014(7)
C1 0.015(8) 0.022(9) 0.036(9) 0.000(7) 0.000(6) 0.001(7)

loop_
_atom_type_symbol
_atom_type_description
_atom_type_scat_dispersion_real
_atom_type_scat_dispersion_imag
_atom_type_scat_source
C C 0.0033 0.0016 'International Tables Vol C Tables 4.2.6.8 and 6.1.1.4'
H H 0.0000 0.0000 'International Tables Vol C Tables 4.2.6.8 and 6.1.1.4'
N N 0.0061 0.0033 'International Tables Vol C Tables 4.2.6.8 and 6.1.1.4'
Br Br -0.2901 2.4595 'International Tables Vol C Tables 4.2.6.8 and 6.1.1.4'
Pb Pb -3.3944 10.1111 'International Tables Vol C Tables 4.2.6.8 and 6.1.1.4'

loop_
_geom_angle_atom_site_label_1
_geom_angle_atom_site_label_2
_geom_angle_atom_site_label_3
_geom_angle
_geom_angle_site_symmetry_1
_geom_angle_site_symmetry_3
Br4 Pb1 Br1 85.50(5) . 3_656
Br4 Pb1 Br2 98.04(5) . .
Br1 Pb1 Br2 91.47(5) 3_656 .
Br4 Pb1 Br3 92.22(5) . .
Br1 Pb1 Br3 172.96(5) 3_656 .
Br2 Pb1 Br3 82.24(5) . .
Br4 Pb1 Br1 83.41(5) . .
Br1 Pb1 Br1 96.66(4) 3_656 .
Br2 Pb1 Br1 171.83(5) . .
Br3 Pb1 Br1 89.68(5) . .
Br4 Pb1 Br5 172.01(5) . .
Br1 Pb1 Br5 102.46(5) 3_656 .
Br2 Pb1 Br5 82.58(4) . .
Br3 Pb1 Br5 79.95(5) . .
Br1 Pb1 Br5 94.86(5) . .
Br5 Pb2 Br5 180.0 . 3
Br5 Pb2 Br2 84.82(4) . .
Br5 Pb2 Br2 95.18(4) 3 .
Br5 Pb2 Br2 95.18(4) . 3
Br5 Pb2 Br2 84.82(4) 3 3
Br2 Pb2 Br2 180.0 . 3
Br5 Pb2 Br3 82.52(4) . .
Br5 Pb2 Br3 97.48(4) 3 .
Br2 Pb2 Br3 82.25(4) . .
Br2 Pb2 Br3 97.75(4) 3 .
Br5 Pb2 Br3 97.48(4) . 3
Br5 Pb2 Br3 82.52(4) 3 3
Br2 Pb2 Br3 97.75(4) . 3
Br2 Pb2 Br3 82.25(4) 3 3
Br3 Pb2 Br3 180.0 . 3
Pb1 Br1 Pb1 83.34(4) 3_656 .
Pb1 Br2 Pb2 81.75(4) . .
Pb2 Br3 Pb1 81.07(4) . .
Pb2 Br5 Pb1 80.05(4) . .
C3 N3 C2 109.8(10) . .
C3 N3 H3A 109.7 . .
C2 N3 H3A 109.7 . .
C3 N3 H3B 109.7 . .
C2 N3 H3B 109.7 . .
H3A N3 H3B 108.2 . .
C7 N1 H1A 109.5 . .
C7 N1 H1B 109.5 . .
H1A N1 H1B 109.5 . .
C7 N1 H1C 109.5 . .
H1A N1 H1C 109.5 . .
H1B N1 H1C 109.5 . .
C1 N2 C5 110.5(10) . .
C1 N2 C4 111.8(10) . .
C5 N2 C4 109.4(10) . .
N1 C7 C6 109.9(11) . .
N1 C7 H7A 109.7 . .
C6 C7 H7A 109.7 . .
N1 C7 H7B 109.7 . .
C6 C7 H7B 109.7 . .
H7A C7 H7B 108.2 . .
C7 C6 C4 111.2(12) . .
C7 C6 H6A 109.4 . .
C4 C6 H6A 109.4 . .
C7 C6 H6B 109.4 . .
C4 C6 H6B 109.4 . .
H6A C6 H6B 108.0 . .
N2 C5 C3 109.7(11) . .
N2 C5 H5A 109.7 . .
C3 C5 H5A 109.7 . .
N2 C5 H5B 109.7 . .
C3 C5 H5B 109.7 . .
H5A C5 H5B 108.2 . .
N2 C4 C6 112.3(11) . .
N2 C4 H4A 109.1 . .
C6 C4 H4A 109.1 . .
N2 C4 H4B 109.1 . .
C6 C4 H4B 109.1 . .
H4A C4 H4B 107.9 . .
N3 C3 C5 111.0(12) . .
N3 C3 H3C 109.4 . .
C5 C3 H3C 109.4 . .
N3 C3 H3D 109.4 . .
C5 C3 H3D 109.4 . .
H3C C3 H3D 108.0 . .
N3 C2 C1 112.2(12) . .
N3 C2 H2A 109.2 . .
C1 C2 H2A 109.2 . .
N3 C2 H2B 109.2 . .
C1 C2 H2B 109.2 . .
H2A C2 H2B 107.9 . .
N2 C1 C2 108.7(11) . .
N2 C1 H1D 109.9 . .
C2 C1 H1D 109.9 . .
N2 C1 H1E 109.9 . .
C2 C1 H1E 109.9 . .
H1D C1 H1E 108.3 . .

loop_
_geom_bond_atom_site_label_1
_geom_bond_atom_site_label_2
_geom_bond_distance
_geom_bond_site_symmetry_2
Pb1 Br4 2.8631(19) .
Pb1 Br1 3.0278(16) 3_656
Pb1 Br2 3.0286(17) .
Pb1 Br3 3.0637(16) .
Pb1 Br1 3.0949(17) .
Pb1 Br5 3.1607(19) .
Pb2 Br5 3.0151(18) .
Pb2 Br5 3.0151(18) 3
Pb2 Br2 3.0425(17) .
Pb2 Br2 3.0426(17) 3
Pb2 Br3 3.0495(16) .
Pb2 Br3 3.0495(16) 3
Br1 Pb1 3.0278(16) 3_656
N3 C3 1.402(19) .
N3 C2 1.405(18) .
N3 H3A 0.9000 .
N3 H3B 0.9000 .
N1 C7 1.482(18) .
N1 H1A 0.8900 .
N1 H1B 0.8900 .
N1 H1C 0.8900 .
N2 C1 1.482(17) .
N2 C5 1.487(16) .
N2 C4 1.529(16) .
C7 C6 1.512(18) .
C7 H7A 0.9700 .
C7 H7B 0.9700 .
C6 C4 1.529(19) .
C6 H6A 0.9700 .
C6 H6B 0.9700 .
C5 C3 1.52(2) .
C5 H5A 0.9700 .
C5 H5B 0.9700 .
C4 H4A 0.9700 .
C4 H4B 0.9700 .
C3 H3C 0.9700 .
C3 H3D 0.9700 .
C2 C1 1.516(19) .
C2 H2A 0.9700 .
C2 H2B 0.9700 .
C1 H1D 0.9700 .
C1 H1E 0.9700 .
